data_7120773
loop_
_publ_author_name
'Kilpatrick, Alexander Florian Ross'
'Green, Jennifer'
'Turner, Zoe'
'Buffet, Jean-Charles'
'O&#x2019;Hare, Dermot'

_publ_section_title
;
 Zirconium arene triple-decker sandwich complexes: Synthesis, electronic
 structure and bonding
;
_journal_name_full 'Chem. Commun.'
_journal_paper_doi 10.1039/C7CC07083G
_journal_year 2017
_chemical_formula_moiety 'C35 H44 Zr2'
_chemical_formula_sum 'C35 H44 Zr2'
_chemical_formula_weight 647.14
_chemical_properties_physical Air-sensitive,Moisture-sensitive
_space_group_crystal_system orthorhombic
_space_group_IT_number 56
_space_group_name_Hall '-P 2bc 2ab'
_space_group_name_H-M_alt 'P b n b'
_symmetry_space_group_name_Hall '-P 2bc 2ab'
_symmetry_space_group_name_H-M 'P b n b'
_atom_sites_solution_hydrogens geom
_atom_sites_solution_primary iterative
_audit_creation_date 2015-11-03
_audit_creation_method
;
Olex2 1.2
(compiled 2015.09.30 svn.r3233 for OlexSys, GUI svn.r5103)
;
_audit_update_record
;
2017-09-07 deposited with the CCDC.
2017-10-13 downloaded from the CCDC.
;
_cell_angle_alpha 90
_cell_angle_beta 90
_cell_angle_gamma 90
_cell_formula_units_Z 4
_cell_length_a 13.1736(5)
_cell_length_b 14.3455(6)
_cell_length_c 15.6258(8)
_cell_measurement_reflns_used 3741
_cell_measurement_temperature 150(2)
_cell_measurement_theta_max 27.485
_cell_measurement_theta_min 5.097
_cell_volume 2953.0(2)
_computing_cell_refinement 'COLLECT (Nonius)'
_computing_data_collection DENZO/SCALEPACK
_computing_data_reduction DENZO/SCALEPACK
_computing_molecular_graphics 'Olex2 (Dolomanov et al., 2009)'
_computing_publication_material 'Olex2 (Dolomanov et al., 2009)'
_computing_structure_refinement 'ShelXL (Sheldrick, 2015)'
_computing_structure_solution SUPERFLIP
_diffrn_ambient_temperature 150.15
_diffrn_measured_fraction_theta_full 0.992
_diffrn_measured_fraction_theta_max 0.989
_diffrn_measurement_device_type KappaCCD
_diffrn_measurement_method CCD
_diffrn_radiation_type MoK\a
_diffrn_radiation_wavelength 0.71073
_diffrn_reflns_av_R_equivalents 0.0706
_diffrn_reflns_av_unetI/netI 0.0819
_diffrn_reflns_Laue_measured_fraction_full 0.992
_diffrn_reflns_Laue_measured_fraction_max 0.989
_diffrn_reflns_limit_h_max 17
_diffrn_reflns_limit_h_min -17
_diffrn_reflns_limit_k_max 18
_diffrn_reflns_limit_k_min -18
_diffrn_reflns_limit_l_max 20
_diffrn_reflns_limit_l_min -20
_diffrn_reflns_number 6359
_diffrn_reflns_point_group_measured_fraction_full 0.992
_diffrn_reflns_point_group_measured_fraction_max 0.989
_diffrn_reflns_theta_full 26.000
_diffrn_reflns_theta_max 27.534
_diffrn_reflns_theta_min 5.189
_diffrn_source 'fine-focus sealed tube'
_exptl_absorpt_coefficient_mu 0.727
_exptl_absorpt_correction_T_max 1.0000
_exptl_absorpt_correction_T_min 0.84895
_exptl_absorpt_correction_type multi-scan
_exptl_absorpt_process_details
;
Multi-scan from symmetry-related measurements using
Sortav (Blessing, 1995)
;
_exptl_crystal_colour 'dark red'
_exptl_crystal_colour_modifier dark
_exptl_crystal_colour_primary red
_exptl_crystal_density_diffrn 1.456
_exptl_crystal_density_method 'not measured'
_exptl_crystal_description block
_exptl_crystal_F_000 1336
_exptl_crystal_preparation 'as described'
_exptl_crystal_recrystallization_method
;
toluene solution at ambient temperature
;
_exptl_crystal_size_max 0.1
_exptl_crystal_size_mid 0.1
_exptl_crystal_size_min 0.05
_refine_diff_density_max 0.975
_refine_diff_density_min -0.537
_refine_diff_density_rms 0.094
_refine_ls_extinction_method none
_refine_ls_goodness_of_fit_ref 1.057
_refine_ls_hydrogen_treatment constr
_refine_ls_matrix_type full
_refine_ls_number_parameters 206
_refine_ls_number_reflns 3379
_refine_ls_number_restraints 132
_refine_ls_restrained_S_all 1.037
_refine_ls_R_factor_all 0.1158
_refine_ls_R_factor_gt 0.0536
_refine_ls_shift/su_max 0.001
_refine_ls_shift/su_mean 0.000
_refine_ls_structure_factor_coef Fsqd
_refine_ls_weighting_details 'w=1/[\s^2^(Fo^2^)+(0.0430P)^2^+4.8474P] where P=(Fo^2^+2Fc^2^)/3'
_refine_ls_weighting_scheme calc
_refine_ls_wR_factor_gt 0.1106
_refine_ls_wR_factor_ref 0.1312
_reflns_Friedel_coverage 0.000
_reflns_number_gt 1932
_reflns_number_total 3379
_reflns_threshold_expression 'I > 2\s(I)'
_cod_data_source_file c7cc07083g2.cif
_cod_data_source_block Compound2
_cod_database_code 7120773
_shelx_space_group_comment
;
The symmetry employed for this shelxl refinement is uniquely defined
by the following loop, which should always be used as a source of
symmetry information in preference to the above space-group names.
They are only intended as comments.
;
_shelx_estimated_absorpt_t_max 0.965
_shelx_estimated_absorpt_t_min 0.931
_olex2_refinement_description
;
1. Fixed Uiso
 At 1.2 times of:
  All C(H) groups
 At 1.5 times of:
  All C(H,H,H) groups
2. Rigid bond restraints
 C21, C19, C20, C15, C16, C17, C18
 with sigma for 1-2 distances of 0.01 and sigma for 1-3 distances of 0.01
3. Uiso/Uaniso restraints and constraints
C21 \\sim C19 \\sim C20 \\sim C15 \\sim C16 \\sim C17 \\sim C18: within 1.7A
with sigma of 0.04 and sigma for terminal atoms of 0.08
Uanis(C19) \\sim Ueq, Uanis(C18) \\sim Ueq, Uanis(C17) \\sim Ueq, Uanis(C16)
\\sim Ueq, Uanis(C15) \\sim Ueq, Uanis(C20) \\sim Ueq: with sigma of 0.03 and
sigma for terminal atoms of 0.2
4. Rigid body (RIGU) restrains
 C21, C20, C15, C16, C17, C18, C19
 with sigma for 1-2 distances of 0.004 and sigma for 1-3 distances of 0.004
5. Others
 Fixed Sof: C21(0.5) H21A(0.5) H21B(0.5) H21C(0.5) C20(0.5) C15(0.5) H15(0.5)
 C16(0.5) H16(0.5) C17(0.5) H17(0.5) C18(0.5) H18(0.5) C19(0.5) H19(0.5)
6.a Aromatic/amide H refined with riding coordinates:
 C15(H15), C16(H16), C17(H17), C18(H18), C19(H19)
6.b Idealised Me refined as rotating group:
 C9(H9A,H9B,H9C), C10(H10A,H10B,H10C), C11(H11A,H11B,H11C), C12(H12A,H12B,
 H12C), C13(H13A,H13B,H13C), C14(H14A,H14B,H14C), C21(H21A,H21B,H21C)
;
_shelx_shelxl_version_number 2014/7
_olex2_submission_original_sample_id SK-II-08
_olex2_submission_special_instructions 'No special instructions were received'

loop_
_space_group_symop_operation_xyz
'x, y, z'
'-x, -y+1/2, z+1/2'
'x+1/2, -y+1/2, -z'
'-x+1/2, y, -z+1/2'
'-x, -y, -z'
'x, y-1/2, -z-1/2'
'-x-1/2, y-1/2, z'
'x-1/2, -y, z-1/2'

loop_
_atom_site_label
_atom_site_type_symbol
_atom_site_fract_x
_atom_site_fract_y
_atom_site_fract_z
_atom_site_U_iso_or_equiv
_atom_site_adp_type
_atom_site_occupancy
_atom_site_site_symmetry_order
_atom_site_calc_flag
_atom_site_refinement_flags_posn
_atom_site_refinement_flags_adp
_atom_site_refinement_flags_occupancy
_atom_site_disorder_assembly
_atom_site_disorder_group
C1 C 0.8572(4) 0.2417(4) 0.0056(3) 0.0402(12) Uani 1 1 d . . . . .
C2 C 0.8318(4) 0.3375(4) 0.0054(3) 0.0436(13) Uani 1 1 d . . . . .
C3 C 0.9038(4) 0.3904(4) 0.0535(4) 0.0423(13) Uani 1 1 d . . . . .
C4 C 0.9831(4) 0.3271(4) 0.0796(3) 0.0413(13) Uani 1 1 d . . . . .
C5 C 1.0376(4) 0.3178(4) 0.1602(4) 0.0470(13) Uani 1 1 d . . . . .
C6 C 1.0406(4) 0.2208(4) 0.1781(4) 0.0483(14) Uani 1 1 d . . . . .
C7 C 0.9870(4) 0.1684(4) 0.1162(4) 0.0414(13) Uani 1 1 d . . . . .
C8 C 0.9534(4) 0.2338(4) 0.0519(3) 0.0411(13) Uani 1 1 d . . . . .
C9 C 0.8013(5) 0.1669(5) -0.0385(4) 0.0553(15) Uani 1 1 d . . . . .
H9A H 0.7293 0.1835 -0.0421 0.083 Uiso 1 1 calc GR . . . .
H9B H 0.8088 0.1086 -0.0065 0.083 Uiso 1 1 calc GR . . . .
H9C H 0.8288 0.1588 -0.0964 0.083 Uiso 1 1 calc GR . . . .
C10 C 0.7423(5) 0.3794(5) -0.0383(4) 0.0615(17) Uani 1 1 d . . . . .
H10A H 0.7649 0.4133 -0.0893 0.092 Uiso 1 1 calc GR . . . .
H10B H 0.7081 0.4225 0.0008 0.092 Uiso 1 1 calc GR . . . .
H10C H 0.6952 0.3299 -0.0552 0.092 Uiso 1 1 calc GR . . . .
C11 C 0.8975(5) 0.4945(4) 0.0680(4) 0.0590(16) Uani 1 1 d . . . . .
H11A H 0.9080 0.5271 0.0136 0.089 Uiso 1 1 calc GR . . . .
H11B H 0.9499 0.5135 0.1089 0.089 Uiso 1 1 calc GR . . . .
H11C H 0.8304 0.5104 0.0909 0.089 Uiso 1 1 calc GR . . . .
C12 C 1.0889(4) 0.3921(4) 0.2096(5) 0.0622(18) Uani 1 1 d . . . . .
H12A H 1.1626 0.3834 0.2062 0.093 Uiso 1 1 calc GR . . . .
H12B H 1.0674 0.3889 0.2696 0.093 Uiso 1 1 calc GR . . . .
H12C H 1.0708 0.4530 0.1859 0.093 Uiso 1 1 calc GR . . . .
C13 C 1.0943(5) 0.1784(5) 0.2527(5) 0.0663(18) Uani 1 1 d . . . . .
H13A H 1.1526 0.1423 0.2324 0.100 Uiso 1 1 calc GR . . . .
H13B H 1.0476 0.1371 0.2836 0.100 Uiso 1 1 calc GR . . . .
H13C H 1.1178 0.2278 0.2912 0.100 Uiso 1 1 calc GR . . . .
C14 C 0.9768(4) 0.0638(4) 0.1139(4) 0.0516(14) Uani 1 1 d . . . . .
H14A H 1.0346 0.0369 0.0831 0.077 Uiso 1 1 calc GR . . . .
H14B H 0.9136 0.0468 0.0847 0.077 Uiso 1 1 calc GR . . . .
H14C H 0.9756 0.0395 0.1726 0.077 Uiso 1 1 calc GR . . . .
Zr1 Zr 0.85295(3) 0.27649(4) 0.16268(3) 0.03449(17) Uani 1 1 d . . . . .
C21 C 0.9070(7) 0.2769(9) 0.3799(7) 0.046(2) Uani 0.5 1 d . U P A -1
H21A H 0.9287 0.2145 0.3976 0.070 Uiso 0.5 1 calc GR . P A -1
H21B H 0.8813 0.3110 0.4297 0.070 Uiso 0.5 1 calc GR . P A -1
H21C H 0.9649 0.3106 0.3554 0.070 Uiso 0.5 1 calc GR . P A -1
C20 C 0.830(3) 0.2692(18) 0.318(2) 0.033(4) Uani 0.5 1 d . U P A -1
C15 C 0.789(2) 0.3706(15) 0.2723(15) 0.024(3) Uani 0.5 1 d . U P A -1
H15 H 0.8218 0.4287 0.2820 0.029 Uiso 0.5 1 calc R . P A -1
C16 C 0.697(2) 0.3601(16) 0.2148(18) 0.034(4) Uani 0.5 1 d . U P A -1
H16 H 0.6566 0.4128 0.2004 0.040 Uiso 0.5 1 calc R . P A -1
C17 C 0.675(3) 0.2838(17) 0.188(2) 0.033(5) Uani 0.5 1 d . U P A -1
H17 H 0.6227 0.2825 0.1459 0.040 Uiso 0.5 1 calc R . P A -1
C18 C 0.722(3) 0.184(2) 0.213(2) 0.032(4) Uani 0.5 1 d . U P A -1
H18 H 0.7081 0.1267 0.1847 0.039 Uiso 0.5 1 calc R . P A -1
C19 C 0.791(3) 0.194(2) 0.288(3) 0.035(4) Uani 0.5 1 d . U P A -1
H19 H 0.8091 0.1377 0.3166 0.042 Uiso 0.5 1 calc R . P A -1

loop_
_atom_site_aniso_label
_atom_site_aniso_U_11
_atom_site_aniso_U_22
_atom_site_aniso_U_33
_atom_site_aniso_U_23
_atom_site_aniso_U_13
_atom_site_aniso_U_12
C1 0.040(3) 0.049(3) 0.031(3) -0.002(2) 0.009(2) -0.002(2)
C2 0.046(3) 0.057(4) 0.027(3) 0.007(3) 0.010(2) 0.002(3)
C3 0.042(3) 0.040(3) 0.045(3) 0.004(2) 0.019(2) -0.001(2)
C4 0.031(2) 0.046(3) 0.047(3) 0.002(3) 0.014(2) -0.002(2)
C5 0.025(2) 0.052(3) 0.065(4) -0.009(3) 0.010(3) 0.003(2)
C6 0.027(2) 0.055(3) 0.062(4) -0.003(3) 0.000(2) 0.008(3)
C7 0.033(3) 0.043(3) 0.048(3) 0.000(3) 0.010(2) 0.007(2)
C8 0.033(3) 0.047(3) 0.043(3) -0.004(3) 0.018(2) 0.002(2)
C9 0.060(3) 0.066(4) 0.040(3) -0.002(3) 0.000(3) -0.007(3)
C10 0.071(4) 0.066(4) 0.048(4) 0.008(3) -0.003(3) 0.015(4)
C11 0.057(3) 0.050(4) 0.070(4) 0.000(3) 0.022(3) 0.002(3)
C12 0.043(3) 0.056(4) 0.087(5) -0.017(4) -0.002(3) -0.003(3)
C13 0.046(3) 0.074(4) 0.079(5) -0.006(4) -0.017(3) 0.010(3)
C14 0.047(3) 0.050(4) 0.058(4) 0.001(3) 0.003(3) 0.007(3)
Zr1 0.0266(2) 0.0445(3) 0.0324(3) 0.0009(3) 0.0043(2) 0.0010(2)
C21 0.037(5) 0.064(7) 0.038(5) 0.003(5) -0.007(4) 0.003(5)
C20 0.028(7) 0.044(7) 0.026(7) 0.007(5) 0.003(5) 0.004(5)
C15 0.018(7) 0.040(6) 0.015(6) 0.002(4) 0.003(5) 0.000(4)
C16 0.019(7) 0.040(6) 0.042(10) -0.006(5) -0.006(6) 0.007(5)
C17 0.022(7) 0.039(6) 0.039(9) -0.005(5) -0.007(7) 0.003(5)
C18 0.025(8) 0.039(6) 0.033(6) -0.005(5) 0.003(5) 0.010(5)
C19 0.028(9) 0.043(6) 0.035(6) 0.005(6) 0.001(6) 0.006(5)

loop_
_atom_type_symbol
_atom_type_description
_atom_type_scat_dispersion_real
_atom_type_scat_dispersion_imag
_atom_type_scat_source
C C 0.0033 0.0016 'International Tables Vol C Tables 4.2.6.8 and 6.1.1.4'
H H 0.0000 0.0000 'International Tables Vol C Tables 4.2.6.8 and 6.1.1.4'
Zr Zr -2.9673 0.5597 'International Tables Vol C Tables 4.2.6.8 and 6.1.1.4'

loop_
_geom_angle_atom_site_label_1
_geom_angle_atom_site_label_2
_geom_angle_atom_site_label_3
_geom_angle
C2 C1 C8 106.3(5)
C2 C1 C9 126.1(5)
C2 C1 Zr1 78.7(3)
C8 C1 C9 127.4(5)
C8 C1 Zr1 63.3(3)
C9 C1 Zr1 126.3(4)
C1 C2 C3 111.0(5)
C1 C2 C10 125.4(5)
C1 C2 Zr1 69.4(3)
C3 C2 C10 123.6(5)
C3 C2 Zr1 67.3(3)
C10 C2 Zr1 130.4(4)
C2 C3 C4 107.1(5)
C2 C3 C11 124.5(5)
C2 C3 Zr1 80.3(3)
C4 C3 C11 128.2(5)
C4 C3 Zr1 65.3(3)
C11 C3 Zr1 122.5(4)
C3 C4 C5 131.2(5)
C3 C4 C8 107.4(5)
C3 C4 Zr1 79.4(3)
C5 C4 C8 107.7(5)
C5 C4 Zr1 81.2(3)
C8 C4 Zr1 71.0(3)
C4 C5 C12 127.7(6)
C4 C5 Zr1 63.7(3)
C6 C5 C4 105.9(5)
C6 C5 C12 126.2(6)
C6 C5 Zr1 78.0(3)
C12 C5 Zr1 127.4(4)
C5 C6 C13 124.5(6)
C5 C6 Zr1 69.8(3)
C7 C6 C5 111.9(5)
C7 C6 C13 123.6(6)
C7 C6 Zr1 68.1(3)
C13 C6 Zr1 130.2(4)
C6 C7 C8 106.5(5)
C6 C7 C14 126.1(5)
C6 C7 Zr1 79.7(3)
C8 C7 C14 127.1(5)
C8 C7 Zr1 64.9(3)
C14 C7 Zr1 124.8(3)
C1 C8 Zr1 81.4(3)
C4 C8 C1 107.9(5)
C4 C8 Zr1 71.5(3)
C7 C8 C1 131.3(5)
C7 C8 C4 107.9(5)
C7 C8 Zr1 79.8(3)
C1 C9 H9A 109.5
C1 C9 H9B 109.5
C1 C9 H9C 109.5
H9A C9 H9B 109.5
H9A C9 H9C 109.5
H9B C9 H9C 109.5
C2 C10 H10A 109.5
C2 C10 H10B 109.5
C2 C10 H10C 109.5
H10A C10 H10B 109.5
H10A C10 H10C 109.5
H10B C10 H10C 109.5
C3 C11 H11A 109.5
C3 C11 H11B 109.5
C3 C11 H11C 109.5
H11A C11 H11B 109.5
H11A C11 H11C 109.5
H11B C11 H11C 109.5
C5 C12 H12A 109.5
C5 C12 H12B 109.5
C5 C12 H12C 109.5
H12A C12 H12B 109.5
H12A C12 H12C 109.5
H12B C12 H12C 109.5
C6 C13 H13A 109.5
C6 C13 H13B 109.5
C6 C13 H13C 109.5
H13A C13 H13B 109.5
H13A C13 H13C 109.5
H13B C13 H13C 109.5
C7 C14 H14A 109.5
C7 C14 H14B 109.5
C7 C14 H14C 109.5
H14A C14 H14B 109.5
H14A C14 H14C 109.5
H14B C14 H14C 109.5
C1 Zr1 C16 115.5(6)
C3 Zr1 C1 56.32(18)
C3 Zr1 C5 64.3(2)
C3 Zr1 C7 91.07(18)
C3 Zr1 C16 97.5(7)
C4 Zr1 C1 59.08(19)
C4 Zr1 C3 35.29(18)
C4 Zr1 C5 35.09(19)
C4 Zr1 C7 59.36(19)
C4 Zr1 C20 132.5(9)
C4 Zr1 C15 120.4(7)
C4 Zr1 C16 130.6(6)
C4 Zr1 C17 145.5(8)
C4 Zr1 C18 160.2(9)
C4 Zr1 C19 150.5(8)
C5 Zr1 C1 90.59(19)
C5 Zr1 C16 133.4(4)
C7 Zr1 C1 64.48(18)
C7 Zr1 C5 56.46(18)
C7 Zr1 C16 169.3(5)
C8 Zr1 C1 35.30(18)
C8 Zr1 C3 59.28(19)
C8 Zr1 C4 37.56(19)
C8 Zr1 C5 58.95(19)
C8 Zr1 C7 35.30(19)
C8 Zr1 C20 145.1(7)
C8 Zr1 C15 158.0(7)
C8 Zr1 C16 148.7(7)
C8 Zr1 C17 135.6(8)
C8 Zr1 C18 122.7(9)
C8 Zr1 C19 132.8(9)
C20 Zr1 C1 164.9(7)
C20 Zr1 C3 138.7(7)
C20 Zr1 C5 98.5(9)
C20 Zr1 C7 110.9(7)
C20 Zr1 C16 66.2(10)
C15 Zr1 C1 147.3(4)
C15 Zr1 C3 102.9(6)
C15 Zr1 C5 102.9(7)
C15 Zr1 C7 147.0(5)
C15 Zr1 C20 41.6(8)
C15 Zr1 C16 36.3(5)
C15 Zr1 C17 60.0(9)
C15 Zr1 C19 64.7(10)
C17 Zr1 C1 101.1(8)
C17 Zr1 C3 110.7(8)
C17 Zr1 C5 161.7(6)
C17 Zr1 C7 141.6(6)
C17 Zr1 C20 73.4(12)
C17 Zr1 C16 28.3(7)
C17 Zr1 C19 63.8(10)
C18 Zr1 C1 103.7(10)
C18 Zr1 C3 145.4(7)
C18 Zr1 C5 149.7(6)
C18 Zr1 C7 105.8(7)
C18 Zr1 C20 62.8(10)
C18 Zr1 C15 79.3(13)
C18 Zr1 C16 63.6(9)
C18 Zr1 C17 40.2(9)
C18 Zr1 C19 36.3(6)
C19 Zr1 C1 134.4(7)
C19 Zr1 C3 167.5(8)
C19 Zr1 C5 117.0(7)
C19 Zr1 C7 99.8(9)
C19 Zr1 C20 30.6(10)
C19 Zr1 C16 72.4(12)
H21A C21 H21B 109.5
H21A C21 H21C 109.5
H21B C21 H21C 109.5
C20 C21 H21A 109.5
C20 C21 H21B 109.5
C20 C21 H21C 109.5
C21 C20 Zr1 126(2)
C21 C20 C15 116(2)
C15 C20 Zr1 65.7(16)
C19 C20 Zr1 74(2)
C19 C20 C21 127(3)
C19 C20 C15 116(3)
Zr1 C15 H15 117.5
C20 C15 Zr1 72.6(17)
C20 C15 H15 122.9
C16 C15 Zr1 78.3(14)
C16 C15 C20 114(3)
C16 C15 H15 122.9
Zr1 C16 H16 139.2
C15 C16 Zr1 65.4(11)
C15 C16 H16 120.4
C17 C16 Zr1 70(3)
C17 C16 C15 119(4)
C17 C16 H16 120.4
Zr1 C17 H17 126.7
C16 C17 Zr1 82(3)
C16 C17 H17 115.6
C16 C17 C18 129(3)
C18 C17 Zr1 68(2)
C18 C17 H17 115.6
Zr1 C18 H18 118.7
C17 C18 Zr1 72(2)
C17 C18 H18 125.0
C19 C18 Zr1 76.0(18)
C19 C18 C17 110(3)
C19 C18 H18 125.0
Zr1 C19 H19 135.4
C20 C19 Zr1 76(2)
C20 C19 C18 128(4)
C20 C19 H19 116.2
C18 C19 Zr1 67.7(16)
C18 C19 H19 116.2

loop_
_geom_bond_atom_site_label_1
_geom_bond_atom_site_label_2
_geom_bond_distance
C1 C2 1.414(8)
C1 C8 1.464(7)
C1 C9 1.473(8)
C1 Zr1 2.506(5)
C2 C3 1.428(8)
C2 C10 1.489(8)
C2 Zr1 2.624(5)
C3 C4 1.444(7)
C3 C11 1.513(8)
C3 Zr1 2.456(5)
C4 C5 1.456(8)
C4 C8 1.460(8)
C4 Zr1 2.270(5)
C5 C6 1.421(8)
C5 C12 1.479(8)
C5 Zr1 2.504(5)
C6 C7 1.414(8)
C6 C13 1.493(8)
C6 Zr1 2.609(5)
C7 C8 1.445(8)
C7 C14 1.507(7)
C7 Zr1 2.460(5)
C8 Zr1 2.264(5)
C9 H9A 0.9800
C9 H9B 0.9800
C9 H9C 0.9800
C10 H10A 0.9800
C10 H10B 0.9800
C10 H10C 0.9800
C11 H11A 0.9800
C11 H11B 0.9800
C11 H11C 0.9800
C12 H12A 0.9800
C12 H12B 0.9800
C12 H12C 0.9800
C13 H13A 0.9800
C13 H13B 0.9800
C13 H13C 0.9800
C14 H14A 0.9800
C14 H14B 0.9800
C14 H14C 0.9800
Zr1 C20 2.45(3)
Zr1 C15 2.34(2)
Zr1 C16 2.52(3)
Zr1 C17 2.38(4)
Zr1 C18 2.31(4)
Zr1 C19 2.43(4)
C21 H21A 0.9800
C21 H21B 0.9800
C21 H21C 0.9800
C21 C20 1.41(3)
C20 C15 1.70(3)
C20 C19 1.28(4)
C15 H15 0.9500
C15 C16 1.522(13)
C16 H16 0.9500
C16 C17 1.21(3)
C17 H17 0.9500
C17 C18 1.62(4)
C18 H18 0.9500
C18 C19 1.483(13)
C19 H19 0.9500

loop_
_geom_torsion_atom_site_label_1
_geom_torsion_atom_site_label_2
_geom_torsion_atom_site_label_3
_geom_torsion_atom_site_label_4
_geom_torsion
C1 C2 C3 C4 4.9(6)
C1 C2 C3 C11 -178.3(5)
C1 C2 C3 Zr1 -55.4(4)
C2 C1 C8 C4 0.6(5)
C2 C1 C8 C7 136.1(6)
C2 C1 C8 Zr1 67.9(3)
C2 C3 C4 C5 -138.7(6)
C2 C3 C4 C8 -4.3(5)
C2 C3 C4 Zr1 -70.3(4)
C3 C4 C5 C6 135.1(6)
C3 C4 C5 C12 -50.7(8)
C3 C4 C5 Zr1 67.5(5)
C3 C4 C8 C1 2.3(5)
C3 C4 C8 C7 -144.1(4)
C3 C4 C8 Zr1 -71.8(3)
C4 C5 C6 C7 -3.0(6)
C4 C5 C6 C13 176.5(5)
C4 C5 C6 Zr1 -57.8(3)
C5 C4 C8 C1 147.9(4)
C5 C4 C8 C7 1.5(5)
C5 C4 C8 Zr1 73.8(3)
C5 C6 C7 C8 4.0(6)
C5 C6 C7 C14 178.3(5)
C5 C6 C7 Zr1 -55.8(4)
C6 C7 C8 C1 -138.8(6)
C6 C7 C8 C4 -3.3(5)
C6 C7 C8 Zr1 -69.9(4)
C8 C1 C2 C3 -3.4(6)
C8 C1 C2 C10 176.8(5)
C8 C1 C2 Zr1 -57.6(3)
C8 C4 C5 C6 0.8(5)
C8 C4 C5 C12 175.1(5)
C8 C4 C5 Zr1 -66.7(3)
C9 C1 C2 C3 -178.9(5)
C9 C1 C2 C10 1.3(8)
C9 C1 C2 Zr1 127.0(5)
C9 C1 C8 C4 176.0(5)
C9 C1 C8 C7 -48.5(9)
C9 C1 C8 Zr1 -116.7(5)
C10 C2 C3 C4 -175.3(5)
C10 C2 C3 C11 1.5(8)
C10 C2 C3 Zr1 124.4(5)
C11 C3 C4 C5 44.7(9)
C11 C3 C4 C8 179.1(5)
C11 C3 C4 Zr1 113.0(5)
C12 C5 C6 C7 -177.4(5)
C12 C5 C6 C13 2.2(9)
C12 C5 C6 Zr1 127.8(6)
C13 C6 C7 C8 -175.6(5)
C13 C6 C7 C14 -1.2(8)
C13 C6 C7 Zr1 124.6(5)
C14 C7 C8 C1 47.0(8)
C14 C7 C8 C4 -177.6(5)
C14 C7 C8 Zr1 115.9(5)
Zr1 C1 C2 C3 54.2(4)
Zr1 C1 C2 C10 -125.6(5)
Zr1 C1 C8 C4 -67.3(3)
Zr1 C1 C8 C7 68.2(5)
Zr1 C2 C3 C4 60.2(3)
Zr1 C2 C3 C11 -123.0(5)
Zr1 C3 C4 C5 -68.3(5)
Zr1 C3 C4 C8 66.0(3)
Zr1 C4 C5 C6 67.5(4)
Zr1 C4 C5 C12 -118.2(5)
Zr1 C4 C8 C1 74.1(3)
Zr1 C4 C8 C7 -72.2(3)
Zr1 C5 C6 C7 54.8(4)
Zr1 C5 C6 C13 -125.6(5)
Zr1 C6 C7 C8 59.8(3)
Zr1 C6 C7 C14 -125.8(5)
Zr1 C7 C8 C1 -68.9(5)
Zr1 C7 C8 C4 66.6(3)
Zr1 C20 C15 C16 68.1(10)
Zr1 C20 C19 C18 -46(2)
Zr1 C15 C16 C17 46(3)
Zr1 C16 C17 C18 53(5)
Zr1 C17 C18 C19 67.1(14)
Zr1 C18 C19 C20 49(3)
C21 C20 C15 Zr1 120(3)
C21 C20 C15 C16 -172(2)
C21 C20 C19 Zr1 -123(4)
C21 C20 C19 C18 -169(2)
C20 C15 C16 Zr1 -64.7(17)
C20 C15 C16 C17 -18.8(19)
C15 C20 C19 Zr1 52(3)
C15 C20 C19 C18 5(5)
C15 C16 C17 Zr1 -44(2)
C15 C16 C17 C18 9(7)
C16 C17 C18 Zr1 -59(5)
C16 C17 C18 C19 8(6)
C17 C18 C19 Zr1 -65(2)
C17 C18 C19 C20 -15.6(17)
C19 C20 C15 Zr1 -56(4)
C19 C20 C15 C16 12(5)
